data_7105428
loop_
_publ_author_name
'Dayaker, Gandrath'
'Sreeshailam, Aare'
'Chevallier, Floris'
'Roisnel, Thierry'
'Radha Krishna, Palakodety'
'Mongin, Florence'

_publ_section_title
;
 Deprotonative metallation of ferrocenes using mixed lithium-zinc and
 lithium-cadmium combinations.
;
_journal_issue 16
_journal_name_full 'Chemical communications (Cambridge, England)'
_journal_page_first 2862
_journal_page_last 2864
_journal_paper_doi 10.1039/b924939g
_journal_volume 46
_journal_year 2010
_chemical_compound_source 'synthesis as described'
_chemical_formula_moiety '2(C16 H12 Fe N2)'
_chemical_formula_sum 'C16 H12 Fe N2'
_chemical_formula_weight 288.12
_chemical_name_systematic
;
?
;
_space_group_IT_number 14
_symmetry_cell_setting monoclinic
_symmetry_Int_Tables_number 14
_symmetry_space_group_name_Hall '-P 2ybc'
_symmetry_space_group_name_H-M 'P 1 21/c 1'
_atom_sites_solution_hydrogens geom
_atom_sites_solution_primary direct
_atom_sites_solution_secondary difmap
_audit_conform_dict_location ftp://ftp.iucr.org/pub/cif_core.dic
_audit_conform_dict_name cif_core.dic
_audit_conform_dict_version 2.3
_audit_creation_date 2009-11-06T13:44:43-00:00
_audit_creation_method 'WinGX routine CIF_UPDATE'
_cell_angle_alpha 90
_cell_angle_beta 102.168(3)
_cell_angle_gamma 90
_cell_formula_units_Z 8
_cell_length_a 16.3522(6)
_cell_length_b 8.7529(4)
_cell_length_c 17.9951(6)
_cell_measurement_reflns_used 24751
_cell_measurement_temperature 150(2)
_cell_measurement_theta_max 27.485
_cell_measurement_theta_min 2.91
_cell_measurement_wavelength 0.71073
_cell_volume 2517.76(17)
_computing_cell_refinement 'Dirax/lsq (Duisenberg & Schreurs, 1989-2000)'
_computing_data_collection 'Collect (Bruker AXS BV, 1997-2004)'
_computing_data_reduction 'EvalCCD (Duisenberg & Schreurs 1990-2000)'
_computing_molecular_graphics 'Ortep-3 for Windows (Farrugia, 1997)'
_computing_publication_material 'WinGX publication routines (Farrugia, 1999)'
_computing_structure_refinement 'SHELXL-97 (Sheldrick, 1997)'
_computing_structure_solution 'SIR97 (Altomare et al., 1999)'
_diffrn_ambient_temperature 150(2)
_diffrn_detector 'CCD plate'
_diffrn_detector_area_resol_mean 9
_diffrn_measured_fraction_theta_full 0.998
_diffrn_measured_fraction_theta_max 0.998
_diffrn_measurement_device '95mm CCD camera on \k-goniostat'
_diffrn_measurement_device_type KappaCCD
_diffrn_measurement_method 'CCD rotation images, thick slices'
_diffrn_orient_matrix_type 'by Bruker AXS Collect from scalepack cell'
_diffrn_orient_matrix_UB_11 -0.620951E-1
_diffrn_orient_matrix_UB_12 -0.131974E-1
_diffrn_orient_matrix_UB_13 -0.85813E-2
_diffrn_orient_matrix_UB_21 -0.71894E-2
_diffrn_orient_matrix_UB_22 0.647457E-1
_diffrn_orient_matrix_UB_23 -0.466868E-1
_diffrn_orient_matrix_UB_31 0.38061E-2
_diffrn_orient_matrix_UB_32 -0.930122E-1
_diffrn_orient_matrix_UB_33 -0.31281E-1
_diffrn_radiation_monochromator graphite
_diffrn_radiation_probe x-ray
_diffrn_radiation_type MoK\a
_diffrn_radiation_wavelength 0.71073
_diffrn_reflns_av_R_equivalents 0.0469
_diffrn_reflns_av_unetI/netI 0.0364
_diffrn_reflns_limit_h_max 21
_diffrn_reflns_limit_h_min -21
_diffrn_reflns_limit_k_max 11
_diffrn_reflns_limit_k_min -10
_diffrn_reflns_limit_l_max 23
_diffrn_reflns_limit_l_min -23
_diffrn_reflns_number 34649
_diffrn_reflns_theta_full 27.5
_diffrn_reflns_theta_max 27.5
_diffrn_reflns_theta_min 3
_diffrn_source 'Enraf Nonius FR590'
_exptl_absorpt_coefficient_mu 1.182
_exptl_absorpt_correction_T_max 0.685
_exptl_absorpt_correction_T_min 0.582
_exptl_absorpt_correction_type multi-scan
_exptl_absorpt_process_details
;
[Sheldrick, G.M. (2002). SADABS Bruker AXS Inc., Madison, Wisconsin, USA]
;
_exptl_crystal_colour orange
_exptl_crystal_density_diffrn 1.52
_exptl_crystal_density_method 'not measured'
_exptl_crystal_description prism
_exptl_crystal_F_000 1184
_exptl_crystal_size_max 0.45
_exptl_crystal_size_mid 0.37
_exptl_crystal_size_min 0.32
_refine_diff_density_max 0.414
_refine_diff_density_min -0.611
_refine_diff_density_rms 0.075
_refine_ls_extinction_method none
_refine_ls_goodness_of_fit_ref 1.052
_refine_ls_hydrogen_treatment constr
_refine_ls_matrix_type full
_refine_ls_number_parameters 343
_refine_ls_number_reflns 5773
_refine_ls_number_restraints 0
_refine_ls_restrained_S_all 1.052
_refine_ls_R_factor_all 0.0521
_refine_ls_R_factor_gt 0.0318
_refine_ls_shift/su_max 0.005
_refine_ls_shift/su_mean 0.001
_refine_ls_structure_factor_coef Fsqd
_refine_ls_weighting_details 'calc w=1/[\s^2^(Fo^2^)+(0.0412P)^2^+1.0018P] where P=(Fo^2^+2Fc^2^)/3'
_refine_ls_weighting_scheme calc
_refine_ls_wR_factor_gt 0.0755
_refine_ls_wR_factor_ref 0.0834
_reflns_number_gt 4303
_reflns_number_total 5773
_reflns_threshold_expression >2sigma(I)
_cod_data_source_file b924939g.txt
_cod_data_source_block 15c
_cod_original_sg_symbol_H-M 'P 21/c'
_cod_database_code 7105428

loop_
_symmetry_equiv_pos_as_xyz
'x, y, z'
'-x, y+1/2, -z+1/2'
'-x, -y, -z'
'x, -y-1/2, z-1/2'

loop_
_atom_site_label
_atom_site_type_symbol
_atom_site_fract_x
_atom_site_fract_y
_atom_site_fract_z
_atom_site_U_iso_or_equiv
_atom_site_adp_type
_atom_site_occupancy
_atom_site_symmetry_multiplicity
_atom_site_calc_flag
_atom_site_refinement_flags
_atom_site_disorder_assembly
_atom_site_disorder_group
Fe1 Fe 0.302989(16) -0.69707(3) 0.192625(15) 0.01946(8) Uani 1 1 d . . .
C1 C 0.39802(13) -0.8346(3) 0.17352(13) 0.0318(5) Uani 1 1 d . . .
H1 H 0.3985 -0.9431 0.1732 0.038 Uiso 1 1 calc R . .
C2 C 0.42728(13) -0.7410(3) 0.23752(13) 0.0326(5) Uani 1 1 d . . .
H2 H 0.4504 -0.7755 0.2876 0.039 Uiso 1 1 calc R . .
C3 C 0.41604(12) -0.5861(3) 0.21384(12) 0.0290(5) Uani 1 1 d . . .
H3 H 0.4306 -0.4987 0.2452 0.035 Uiso 1 1 calc R . .
C4 C 0.37912(12) -0.5853(2) 0.13479(11) 0.0260(4) Uani 1 1 d . . .
H4 H 0.3645 -0.4972 0.104 0.031 Uiso 1 1 calc R . .
C5 C 0.36790(13) -0.7396(3) 0.10996(12) 0.0287(5) Uani 1 1 d . . .
H5 H 0.3444 -0.7729 0.0598 0.034 Uiso 1 1 calc R . .
C11 C 0.21000(12) -0.8349(2) 0.21554(11) 0.0241(4) Uani 1 1 d . . .
H11 H 0.2117 -0.9429 0.2206 0.029 Uiso 1 1 calc R . .
C12 C 0.23521(12) -0.7281(2) 0.27581(11) 0.0258(4) Uani 1 1 d . . .
H12 H 0.2565 -0.753 0.3277 0.031 Uiso 1 1 calc R . .
C13 C 0.22316(12) -0.5782(2) 0.24525(11) 0.0244(4) Uani 1 1 d . . .
H13 H 0.2348 -0.4854 0.2729 0.029 Uiso 1 1 calc R . .
C14 C 0.19018(11) -0.5922(2) 0.16500(10) 0.0214(4) Uani 1 1 d . . .
C15 C 0.16842(12) -0.4644(2) 0.11524(11) 0.0239(4) Uani 1 1 d . . .
N36 N 0.14926(13) -0.3576(2) 0.07900(11) 0.0388(5) Uani 1 1 d . . .
C17 C 0.18162(11) -0.7524(2) 0.14587(11) 0.0208(4) Uani 1 1 d . . .
C18 C 0.15027(11) -0.8200(2) 0.07017(11) 0.0214(4) Uani 1 1 d . . .
N19 N 0.13940(13) -0.7246(2) 0.01060(10) 0.0340(4) Uani 1 1 d . . .
C20 C 0.10968(16) -0.7846(3) -0.05830(13) 0.0400(6) Uani 1 1 d . . .
H20 H 0.1023 -0.7181 -0.1009 0.048 Uiso 1 1 calc R . .
C21 C 0.08908(14) -0.9360(2) -0.07137(12) 0.0339(5) Uani 1 1 d . . .
H21 H 0.0673 -0.9725 -0.1214 0.041 Uiso 1 1 calc R . .
C22 C 0.10093(14) -1.0332(2) -0.00982(12) 0.0343(5) Uani 1 1 d . . .
H22 H 0.088 -1.1388 -0.0166 0.041 Uiso 1 1 calc R . .
C23 C 0.13186(13) -0.9748(2) 0.06194(12) 0.0285(5) Uani 1 1 d . . .
H23 H 0.1404 -1.0398 0.1052 0.034 Uiso 1 1 calc R . .
Fe2 Fe 0.354724(16) -0.20504(3) 0.435826(14) 0.01940(8) Uani 1 1 d . . .
C31 C 0.33117(14) -0.3418(2) 0.52191(12) 0.0317(5) Uani 1 1 d . . .
H31 H 0.2944 -0.3196 0.5549 0.038 Uiso 1 1 calc R . .
C32 C 0.41740(15) -0.3040(2) 0.53456(12) 0.0345(5) Uani 1 1 d . . .
H32 H 0.4485 -0.252 0.5777 0.041 Uiso 1 1 calc R . .
C33 C 0.44905(13) -0.3573(3) 0.47165(13) 0.0344(5) Uani 1 1 d . . .
H33 H 0.5049 -0.3465 0.4651 0.041 Uiso 1 1 calc R . .
C34 C 0.38261(14) -0.4293(2) 0.42048(12) 0.0315(5) Uani 1 1 d . . .
H34 H 0.3862 -0.4764 0.3737 0.038 Uiso 1 1 calc R . .
C35 C 0.30984(14) -0.4190(2) 0.45105(12) 0.0312(5) Uani 1 1 d . . .
H35 H 0.256 -0.457 0.4281 0.037 Uiso 1 1 calc R . .
C41 C 0.29272(12) -0.0016(2) 0.43833(11) 0.0231(4) Uani 1 1 d . . .
H41 H 0.2616 0.0292 0.4748 0.028 Uiso 1 1 calc R . .
C42 C 0.37968(12) 0.0257(2) 0.44317(11) 0.0255(4) Uani 1 1 d . . .
H42 H 0.416 0.0781 0.4833 0.031 Uiso 1 1 calc R . .
C43 C 0.40291(12) -0.0383(2) 0.37826(11) 0.0238(4) Uani 1 1 d . . .
H43 H 0.4573 -0.037 0.3674 0.029 Uiso 1 1 calc R . .
C44 C 0.32917(11) -0.1057(2) 0.33180(10) 0.0208(4) Uani 1 1 d . . .
C45 C 0.33084(12) -0.1815(2) 0.26153(11) 0.0235(4) Uani 1 1 d . . .
N46 N 0.33892(12) -0.2367(2) 0.20571(10) 0.0336(4) Uani 1 1 d . . .
C47 C 0.26007(11) -0.0829(2) 0.36945(10) 0.0207(4) Uani 1 1 d . . .
C48 C 0.17255(11) -0.1310(2) 0.34198(10) 0.0205(4) Uani 1 1 d . . .
N49 N 0.15445(11) -0.1957(2) 0.27257(10) 0.0301(4) Uani 1 1 d . . .
C50 C 0.07500(14) -0.2374(3) 0.24535(13) 0.0386(5) Uani 1 1 d . . .
H50 H 0.0615 -0.2835 0.1965 0.046 Uiso 1 1 calc R . .
C51 C 0.01115(14) -0.2168(3) 0.28471(13) 0.0370(5) Uani 1 1 d . . .
H51 H -0.0445 -0.2475 0.2632 0.044 Uiso 1 1 calc R . .
C52 C 0.03077(13) -0.1506(3) 0.35590(12) 0.0333(5) Uani 1 1 d . . .
H52 H -0.0113 -0.1356 0.3845 0.04 Uiso 1 1 calc R . .
C53 C 0.11221(12) -0.1065(2) 0.38499(11) 0.0265(4) Uani 1 1 d . . .
H53 H 0.1269 -0.06 0.4337 0.032 Uiso 1 1 calc R . .

loop_
_atom_site_aniso_label
_atom_site_aniso_U_11
_atom_site_aniso_U_22
_atom_site_aniso_U_33
_atom_site_aniso_U_23
_atom_site_aniso_U_13
_atom_site_aniso_U_12
Fe1 0.01562(14) 0.02294(15) 0.01991(15) 0.00348(11) 0.00393(10) 0.00050(10)
C1 0.0222(10) 0.0315(11) 0.0445(13) 0.0069(10) 0.0133(9) 0.0069(9)
C2 0.0171(10) 0.0454(13) 0.0338(12) 0.0123(10) 0.0018(8) 0.0043(9)
C3 0.0175(9) 0.0371(12) 0.0332(11) -0.0013(9) 0.0071(8) -0.0058(9)
C4 0.0213(10) 0.0303(11) 0.0285(10) 0.0063(9) 0.0100(8) -0.0013(8)
C5 0.0222(10) 0.0375(12) 0.0291(11) -0.0029(9) 0.0113(8) 0.0000(9)
C11 0.0203(9) 0.0251(10) 0.0275(10) 0.0097(8) 0.0061(8) 0.0015(8)
C12 0.0227(10) 0.0339(11) 0.0217(10) 0.0050(8) 0.0066(8) 0.0001(8)
C13 0.0235(10) 0.0283(10) 0.0225(10) -0.0011(8) 0.0076(8) 0.0009(8)
C14 0.0177(9) 0.0240(10) 0.0229(9) 0.0042(8) 0.0054(7) 0.0018(8)
C15 0.0249(10) 0.0233(10) 0.0233(10) -0.0016(8) 0.0046(8) 0.0009(8)
N36 0.0587(13) 0.0251(10) 0.0307(10) 0.0026(8) 0.0053(9) 0.0057(9)
C17 0.0164(9) 0.0220(9) 0.0247(10) 0.0035(8) 0.0055(7) 0.0000(7)
C18 0.0160(9) 0.0227(10) 0.0257(10) 0.0015(8) 0.0045(7) 0.0006(7)
N19 0.0475(12) 0.0242(9) 0.0263(9) 0.0038(8) -0.0017(8) -0.0049(8)
C20 0.0546(15) 0.0333(13) 0.0275(11) 0.0043(10) -0.0023(10) -0.0032(11)
C21 0.0368(12) 0.0318(12) 0.0299(11) -0.0043(9) -0.0002(9) 0.0012(9)
C22 0.0398(13) 0.0228(11) 0.0390(13) -0.0051(9) 0.0053(10) -0.0002(9)
C23 0.0328(11) 0.0224(10) 0.0306(11) 0.0035(9) 0.0074(9) 0.0014(8)
Fe2 0.01755(14) 0.02327(15) 0.01732(14) 0.00251(11) 0.00356(10) 0.00276(11)
C31 0.0405(13) 0.0320(11) 0.0258(11) 0.0095(9) 0.0139(9) 0.0043(10)
C32 0.0407(13) 0.0323(12) 0.0244(11) 0.0053(9) -0.0067(9) 0.0041(10)
C33 0.0270(11) 0.0303(11) 0.0454(13) 0.0142(10) 0.0063(10) 0.0095(9)
C34 0.0428(13) 0.0249(11) 0.0272(11) 0.0059(9) 0.0080(9) 0.0074(9)
C35 0.0355(12) 0.0275(11) 0.0293(11) 0.0080(9) 0.0038(9) -0.0023(9)
C41 0.0228(10) 0.0246(10) 0.0224(10) -0.0005(8) 0.0056(8) 0.0040(8)
C42 0.0251(10) 0.0245(10) 0.0259(10) -0.0018(8) 0.0030(8) -0.0020(8)
C43 0.0212(10) 0.0253(10) 0.0251(10) 0.0037(8) 0.0052(8) -0.0005(8)
C44 0.0204(9) 0.0222(9) 0.0203(9) 0.0031(8) 0.0052(7) 0.0022(8)
C45 0.0221(10) 0.0254(10) 0.0232(10) 0.0064(8) 0.0054(8) 0.0014(8)
N46 0.0404(11) 0.0353(10) 0.0273(10) -0.0018(8) 0.0124(8) -0.0001(8)
C47 0.0207(9) 0.0213(9) 0.0205(9) 0.0032(8) 0.0055(7) 0.0031(8)
C48 0.0204(9) 0.0190(9) 0.0215(9) 0.0040(8) 0.0029(7) 0.0026(7)
N49 0.0212(9) 0.0405(10) 0.0284(9) -0.0074(8) 0.0050(7) -0.0011(8)
C50 0.0254(11) 0.0537(14) 0.0343(12) -0.0115(11) 0.0009(9) -0.0050(10)
C51 0.0209(11) 0.0495(14) 0.0391(13) 0.0016(11) 0.0025(9) -0.0045(10)
C52 0.0213(10) 0.0447(13) 0.0361(12) 0.0058(10) 0.0109(9) 0.0027(9)
C53 0.0235(10) 0.0326(11) 0.0236(10) 0.0018(9) 0.0056(8) 0.0023(8)

loop_
_atom_type_symbol
_atom_type_description
_atom_type_scat_dispersion_real
_atom_type_scat_dispersion_imag
_atom_type_scat_source
C C 0.0033 0.0016 'International Tables Vol C Tables 4.2.6.8 and 6.1.1.4'
H H 0 0 'International Tables Vol C Tables 4.2.6.8 and 6.1.1.4'
N N 0.0061 0.0033 'International Tables Vol C Tables 4.2.6.8 and 6.1.1.4'
Fe Fe 0.3463 0.8444 'International Tables Vol C Tables 4.2.6.8 and 6.1.1.4'

loop_
_geom_angle_atom_site_label_1
_geom_angle_atom_site_label_2
_geom_angle_atom_site_label_3
_geom_angle
_geom_angle_site_symmetry_1
_geom_angle_site_symmetry_3
_geom_angle_publ_flag
C14 Fe1 C4 106.29(8) . . ?
C14 Fe1 C5 119.44(8) . . ?
C4 Fe1 C5 40.90(9) . . ?
C14 Fe1 C17 41.55(8) . . ?
C4 Fe1 C17 123.32(8) . . ?
C5 Fe1 C17 105.46(8) . . ?
C14 Fe1 C11 68.92(8) . . ?
C4 Fe1 C11 161.09(8) . . ?
C5 Fe1 C11 124.24(8) . . ?
C17 Fe1 C11 41.08(7) . . ?
C14 Fe1 C13 41.25(7) . . ?
C4 Fe1 C13 120.68(8) . . ?
C5 Fe1 C13 155.64(8) . . ?
C17 Fe1 C13 69.69(8) . . ?
C11 Fe1 C13 68.55(8) . . ?
C14 Fe1 C1 155.15(9) . . ?
C4 Fe1 C1 68.24(9) . . ?
C5 Fe1 C1 40.54(9) . . ?
C17 Fe1 C1 119.75(9) . . ?
C11 Fe1 C1 107.98(9) . . ?
C13 Fe1 C1 162.51(8) . . ?
C14 Fe1 C3 124.69(8) . . ?
C4 Fe1 C3 40.78(8) . . ?
C5 Fe1 C3 68.56(9) . . ?
C17 Fe1 C3 161.35(8) . . ?
C11 Fe1 C3 156.74(8) . . ?
C13 Fe1 C3 108.07(8) . . ?
C1 Fe1 C3 67.93(9) . . ?
C14 Fe1 C2 162.40(9) . . ?
C4 Fe1 C2 68.32(8) . . ?
C5 Fe1 C2 68.22(9) . . ?
C17 Fe1 C2 155.47(9) . . ?
C11 Fe1 C2 121.59(8) . . ?
C13 Fe1 C2 125.84(9) . . ?
C1 Fe1 C2 40.18(9) . . ?
C3 Fe1 C2 40.47(9) . . ?
C14 Fe1 C12 68.69(8) . . ?
C4 Fe1 C12 156.44(8) . . ?
C5 Fe1 C12 161.86(9) . . ?
C17 Fe1 C12 69.10(8) . . ?
C11 Fe1 C12 40.58(8) . . ?
C13 Fe1 C12 40.44(8) . . ?
C1 Fe1 C12 125.95(8) . . ?
C3 Fe1 C12 121.94(8) . . ?
C2 Fe1 C12 109.15(8) . . ?
C2 C1 C5 108.58(19) . . ?
C2 C1 Fe1 70.20(12) . . ?
C5 C1 Fe1 69.14(11) . . ?
C2 C1 H1 125.7 . . ?
C5 C1 H1 125.7 . . ?
Fe1 C1 H1 126.5 . . ?
C1 C2 C3 107.98(18) . . ?
C1 C2 Fe1 69.61(12) . . ?
C3 C2 Fe1 69.49(11) . . ?
C1 C2 H2 126 . . ?
C3 C2 H2 126 . . ?
Fe1 C2 H2 126.5 . . ?
C2 C3 C4 107.74(19) . . ?
C2 C3 Fe1 70.04(12) . . ?
C4 C3 Fe1 68.93(11) . . ?
C2 C3 H3 126.1 . . ?
C4 C3 H3 126.1 . . ?
Fe1 C3 H3 126.5 . . ?
C5 C4 C3 108.01(19) . . ?
C5 C4 Fe1 69.62(11) . . ?
C3 C4 Fe1 70.29(11) . . ?
C5 C4 H4 126 . . ?
C3 C4 H4 126 . . ?
Fe1 C4 H4 125.7 . . ?
C1 C5 C4 107.70(19) . . ?
C1 C5 Fe1 70.32(12) . . ?
C4 C5 Fe1 69.48(11) . . ?
C1 C5 H5 126.2 . . ?
C4 C5 H5 126.2 . . ?
Fe1 C5 H5 125.6 . . ?
C12 C11 C17 108.86(17) . . ?
C12 C11 Fe1 70.09(11) . . ?
C17 C11 Fe1 69.24(11) . . ?
C12 C11 H11 125.6 . . ?
C17 C11 H11 125.6 . . ?
Fe1 C11 H11 126.7 . . ?
C13 C12 C11 108.47(17) . . ?
C13 C12 Fe1 69.43(11) . . ?
C11 C12 Fe1 69.33(11) . . ?
C13 C12 H12 125.8 . . ?
C11 C12 H12 125.8 . . ?
Fe1 C12 H12 127 . . ?
C12 C13 C14 107.60(17) . . ?
C12 C13 Fe1 70.13(11) . . ?
C14 C13 Fe1 68.47(11) . . ?
C12 C13 H13 126.2 . . ?
C14 C13 H13 126.2 . . ?
Fe1 C13 H13 126.8 . . ?
C15 C14 C13 123.64(18) . . ?
C15 C14 C17 127.70(17) . . ?
C13 C14 C17 108.64(17) . . ?
C15 C14 Fe1 126.97(14) . . ?
C13 C14 Fe1 70.28(11) . . ?
C17 C14 Fe1 69.88(10) . . ?
N36 C15 C14 175.7(2) . . ?
C11 C17 C14 106.43(16) . . ?
C11 C17 C18 126.18(18) . . ?
C14 C17 C18 127.39(17) . . ?
C11 C17 Fe1 69.68(11) . . ?
C14 C17 Fe1 68.58(10) . . ?
C18 C17 Fe1 126.42(13) . . ?
N19 C18 C23 122.21(18) . . ?
N19 C18 C17 116.78(17) . . ?
C23 C18 C17 121.00(18) . . ?
C20 N19 C18 117.18(18) . . ?
N19 C20 C21 124.3(2) . . ?
N19 C20 H20 117.8 . . ?
C21 C20 H20 117.8 . . ?
C22 C21 C20 118.0(2) . . ?
C22 C21 H21 121 . . ?
C20 C21 H21 121 . . ?
C21 C22 C23 119.0(2) . . ?
C21 C22 H22 120.5 . . ?
C23 C22 H22 120.5 . . ?
C22 C23 C18 119.26(19) . . ?
C22 C23 H23 120.4 . . ?
C18 C23 H23 120.4 . . ?
C44 Fe2 C33 124.62(9) . . ?
C44 Fe2 C43 41.48(7) . . ?
C33 Fe2 C43 106.30(9) . . ?
C44 Fe2 C47 41.67(7) . . ?
C33 Fe2 C47 162.85(9) . . ?
C43 Fe2 C47 69.87(7) . . ?
C44 Fe2 C32 162.10(9) . . ?
C33 Fe2 C32 40.66(9) . . ?
C43 Fe2 C32 124.52(9) . . ?
C47 Fe2 C32 155.05(9) . . ?
C44 Fe2 C34 107.19(8) . . ?
C33 Fe2 C34 40.56(9) . . ?
C43 Fe2 C34 119.75(8) . . ?
C47 Fe2 C34 125.79(8) . . ?
C32 Fe2 C34 68.06(9) . . ?
C44 Fe2 C35 120.36(8) . . ?
C33 Fe2 C35 68.22(9) . . ?
C43 Fe2 C35 155.21(8) . . ?
C47 Fe2 C35 107.87(8) . . ?
C32 Fe2 C35 68.01(9) . . ?
C34 Fe2 C35 40.41(9) . . ?
C44 Fe2 C41 68.99(8) . . ?
C33 Fe2 C41 154.71(9) . . ?
C43 Fe2 C41 68.69(8) . . ?
C47 Fe2 C41 40.88(7) . . ?
C32 Fe2 C41 120.45(8) . . ?
C34 Fe2 C41 163.57(8) . . ?
C35 Fe2 C41 126.61(8) . . ?
C44 Fe2 C31 155.58(8) . . ?
C33 Fe2 C31 68.32(9) . . ?
C43 Fe2 C31 162.10(8) . . ?
C47 Fe2 C31 120.33(8) . . ?
C32 Fe2 C31 40.46(9) . . ?
C34 Fe2 C31 68.03(9) . . ?
C35 Fe2 C31 40.44(9) . . ?
C41 Fe2 C31 108.44(8) . . ?
C44 Fe2 C42 68.76(8) . . ?
C33 Fe2 C42 119.64(9) . . ?
C43 Fe2 C42 40.45(8) . . ?
C47 Fe2 C42 68.93(8) . . ?
C32 Fe2 C42 107.64(8) . . ?
C34 Fe2 C42 154.48(9) . . ?
C35 Fe2 C42 163.48(9) . . ?
C41 Fe2 C42 40.57(8) . . ?
C31 Fe2 C42 126.04(9) . . ?
C35 C31 C32 107.62(19) . . ?
C35 C31 Fe2 69.52(12) . . ?
C32 C31 Fe2 69.37(12) . . ?
C35 C31 H31 126.2 . . ?
C32 C31 H31 126.2 . . ?
Fe2 C31 H31 126.5 . . ?
C33 C32 C31 108.20(19) . . ?
C33 C32 Fe2 69.31(12) . . ?
C31 C32 Fe2 70.17(12) . . ?
C33 C32 H32 125.9 . . ?
C31 C32 H32 125.9 . . ?
Fe2 C32 H32 126.2 . . ?
C34 C33 C32 107.8(2) . . ?
C34 C33 Fe2 70.09(12) . . ?
C32 C33 Fe2 70.02(12) . . ?
C34 C33 H33 126.1 . . ?
C32 C33 H33 126.1 . . ?
Fe2 C33 H33 125.4 . . ?
C35 C34 C33 108.2(2) . . ?
C35 C34 Fe2 69.93(12) . . ?
C33 C34 Fe2 69.36(12) . . ?
C35 C34 H34 125.9 . . ?
C33 C34 H34 125.9 . . ?
Fe2 C34 H34 126.4 . . ?
C34 C35 C31 108.17(19) . . ?
C34 C35 Fe2 69.67(12) . . ?
C31 C35 Fe2 70.04(12) . . ?
C34 C35 H35 125.9 . . ?
C31 C35 H35 125.9 . . ?
Fe2 C35 H35 126 . . ?
C42 C41 C47 108.73(17) . . ?
C42 C41 Fe2 69.88(11) . . ?
C47 C41 Fe2 69.23(11) . . ?
C42 C41 H41 125.6 . . ?
C47 C41 H41 125.6 . . ?
Fe2 C41 H41 126.8 . . ?
C43 C42 C41 108.69(17) . . ?
C43 C42 Fe2 69.11(11) . . ?
C41 C42 Fe2 69.54(11) . . ?
C43 C42 H42 125.7 . . ?
C41 C42 H42 125.7 . . ?
Fe2 C42 H42 127.3 . . ?
C42 C43 C44 107.63(17) . . ?
C42 C43 Fe2 70.44(11) . . ?
C44 C43 Fe2 68.69(10) . . ?
C42 C43 H43 126.2 . . ?
C44 C43 H43 126.2 . . ?
Fe2 C43 H43 126.2 . . ?
C45 C44 C43 122.14(17) . . ?
C45 C44 C47 129.64(17) . . ?
C43 C44 C47 108.21(16) . . ?
C45 C44 Fe2 125.29(14) . . ?
C43 C44 Fe2 69.83(10) . . ?
C47 C44 Fe2 69.89(10) . . ?
N46 C45 C44 174.1(2) . . ?
C41 C47 C44 106.73(16) . . ?
C41 C47 C48 126.23(17) . . ?
C44 C47 C48 127.02(17) . . ?
C41 C47 Fe2 69.89(10) . . ?
C44 C47 Fe2 68.44(10) . . ?
C48 C47 Fe2 127.48(13) . . ?
N49 C48 C53 122.50(17) . . ?
N49 C48 C47 116.07(16) . . ?
C53 C48 C47 121.41(17) . . ?
C50 N49 C48 117.42(18) . . ?
N49 C50 C51 123.6(2) . . ?
N49 C50 H50 118.2 . . ?
C51 C50 H50 118.2 . . ?
C52 C51 C50 118.3(2) . . ?
C52 C51 H51 120.8 . . ?
C50 C51 H51 120.8 . . ?
C53 C52 C51 119.1(2) . . ?
C53 C52 H52 120.4 . . ?
C51 C52 H52 120.4 . . ?
C52 C53 C48 119.09(19) . . ?
C52 C53 H53 120.5 . . ?
C48 C53 H53 120.5 . . ?

loop_
_geom_bond_atom_site_label_1
_geom_bond_atom_site_label_2
_geom_bond_distance
_geom_bond_site_symmetry_2
_geom_bond_publ_flag
Fe1 C14 2.0263(18) . ?
Fe1 C4 2.0336(19) . ?
Fe1 C5 2.036(2) . ?
Fe1 C17 2.0438(18) . ?
Fe1 C11 2.0497(19) . ?
Fe1 C13 2.0506(19) . ?
Fe1 C1 2.051(2) . ?
Fe1 C3 2.0517(19) . ?
Fe1 C2 2.059(2) . ?
Fe1 C12 2.060(2) . ?
C1 C2 1.412(3) . ?
C1 C5 1.416(3) . ?
C1 H1 0.95 . ?
C2 C3 1.422(3) . ?
C2 H2 0.95 . ?
C3 C4 1.424(3) . ?
C3 H3 0.95 . ?
C4 C5 1.422(3) . ?
C4 H4 0.95 . ?
C5 H5 0.95 . ?
C11 C12 1.425(3) . ?
C11 C17 1.436(3) . ?
C11 H11 0.95 . ?
C12 C13 1.421(3) . ?
C12 H12 0.95 . ?
C13 C14 1.436(3) . ?
C13 H13 0.95 . ?
C14 C15 1.430(3) . ?
C14 C17 1.444(3) . ?
C15 N36 1.145(3) . ?
C17 C18 1.474(3) . ?
C18 N19 1.341(3) . ?
C18 C23 1.390(3) . ?
N19 C20 1.340(3) . ?
C20 C21 1.376(3) . ?
C20 H20 0.95 . ?
C21 C22 1.377(3) . ?
C21 H21 0.95 . ?
C22 C23 1.382(3) . ?
C22 H22 0.95 . ?
C23 H23 0.95 . ?
Fe2 C44 2.0263(18) . ?
Fe2 C33 2.037(2) . ?
Fe2 C43 2.0415(19) . ?
Fe2 C47 2.0458(18) . ?
Fe2 C32 2.047(2) . ?
Fe2 C34 2.047(2) . ?
Fe2 C35 2.050(2) . ?
Fe2 C41 2.0546(19) . ?
Fe2 C31 2.057(2) . ?
Fe2 C42 2.059(2) . ?
C31 C35 1.420(3) . ?
C31 C32 1.419(3) . ?
C31 H31 0.95 . ?
C32 C33 1.419(3) . ?
C32 H32 0.95 . ?
C33 C34 1.416(3) . ?
C33 H33 0.95 . ?
C34 C35 1.415(3) . ?
C34 H34 0.95 . ?
C35 H35 0.95 . ?
C41 C42 1.426(3) . ?
C41 C47 1.432(3) . ?
C41 H41 0.95 . ?
C42 C43 1.418(3) . ?
C42 H42 0.95 . ?
C43 C44 1.441(3) . ?
C43 H43 0.95 . ?
C44 C45 1.433(3) . ?
C44 C47 1.448(3) . ?
C45 N46 1.147(3) . ?
C47 C48 1.473(3) . ?
C48 N49 1.346(3) . ?
C48 C53 1.393(3) . ?
N49 C50 1.339(3) . ?
C50 C51 1.391(3) . ?
C50 H50 0.95 . ?
C51 C52 1.381(3) . ?
C51 H51 0.95 . ?
C52 C53 1.379(3) . ?
C52 H52 0.95 . ?
C53 H53 0.95 . ?

loop_
_geom_torsion_atom_site_label_1
_geom_torsion_atom_site_label_2
_geom_torsion_atom_site_label_3
_geom_torsion_atom_site_label_4
_geom_torsion
_geom_torsion_site_symmetry_1
_geom_torsion_site_symmetry_2
_geom_torsion_site_symmetry_3
_geom_torsion_site_symmetry_4
_geom_torsion_publ_flag
C14 Fe1 C1 C2 163.49(18) . . . . ?
C4 Fe1 C1 C2 81.73(13) . . . . ?
C5 Fe1 C1 C2 119.97(18) . . . . ?
C17 Fe1 C1 C2 -161.32(12) . . . . ?
C11 Fe1 C1 C2 -117.99(13) . . . . ?
C13 Fe1 C1 C2 -42.4(3) . . . . ?
C3 Fe1 C1 C2 37.61(12) . . . . ?
C12 Fe1 C1 C2 -76.67(15) . . . . ?
C14 Fe1 C1 C5 43.5(2) . . . . ?
C4 Fe1 C1 C5 -38.24(12) . . . . ?
C17 Fe1 C1 C5 78.70(14) . . . . ?
C11 Fe1 C1 C5 122.04(13) . . . . ?
C13 Fe1 C1 C5 -162.4(2) . . . . ?
C3 Fe1 C1 C5 -82.36(13) . . . . ?
C2 Fe1 C1 C5 -119.97(18) . . . . ?
C12 Fe1 C1 C5 163.36(12) . . . . ?
C5 C1 C2 C3 -0.5(2) . . . . ?
Fe1 C1 C2 C3 -59.10(14) . . . . ?
C5 C1 C2 Fe1 58.65(14) . . . . ?
C14 Fe1 C2 C1 -156.7(2) . . . . ?
C4 Fe1 C2 C1 -81.51(14) . . . . ?
C5 Fe1 C2 C1 -37.33(13) . . . . ?
C17 Fe1 C2 C1 42.1(2) . . . . ?
C11 Fe1 C2 C1 80.42(15) . . . . ?
C13 Fe1 C2 C1 165.51(12) . . . . ?
C3 Fe1 C2 C1 -119.38(18) . . . . ?
C12 Fe1 C2 C1 123.50(13) . . . . ?
C14 Fe1 C2 C3 -37.4(3) . . . . ?
C4 Fe1 C2 C3 37.86(13) . . . . ?
C5 Fe1 C2 C3 82.05(14) . . . . ?
C17 Fe1 C2 C3 161.43(17) . . . . ?
C11 Fe1 C2 C3 -160.20(12) . . . . ?
C13 Fe1 C2 C3 -75.11(15) . . . . ?
C1 Fe1 C2 C3 119.38(18) . . . . ?
C12 Fe1 C2 C3 -117.12(13) . . . . ?
C1 C2 C3 C4 0.4(2) . . . . ?
Fe1 C2 C3 C4 -58.81(13) . . . . ?
C1 C2 C3 Fe1 59.17(14) . . . . ?
C14 Fe1 C3 C2 167.11(12) . . . . ?
C4 Fe1 C3 C2 -119.16(18) . . . . ?
C5 Fe1 C3 C2 -81.15(14) . . . . ?
C17 Fe1 C3 C2 -155.6(2) . . . . ?
C11 Fe1 C3 C2 46.9(3) . . . . ?
C13 Fe1 C3 C2 124.50(13) . . . . ?
C1 Fe1 C3 C2 -37.35(13) . . . . ?
C12 Fe1 C3 C2 82.24(15) . . . . ?
C14 Fe1 C3 C4 -73.73(15) . . . . ?
C5 Fe1 C3 C4 38.01(13) . . . . ?
C17 Fe1 C3 C4 -36.4(3) . . . . ?
C11 Fe1 C3 C4 166.10(19) . . . . ?
C13 Fe1 C3 C4 -116.33(13) . . . . ?
C1 Fe1 C3 C4 81.81(14) . . . . ?
C2 Fe1 C3 C4 119.16(18) . . . . ?
C12 Fe1 C3 C4 -158.60(12) . . . . ?
C2 C3 C4 C5 -0.1(2) . . . . ?
Fe1 C3 C4 C5 -59.64(14) . . . . ?
C2 C3 C4 Fe1 59.51(14) . . . . ?
C14 Fe1 C4 C5 -116.41(12) . . . . ?
C17 Fe1 C4 C5 -74.23(14) . . . . ?
C11 Fe1 C4 C5 -44.1(3) . . . . ?
C13 Fe1 C4 C5 -158.89(12) . . . . ?
C1 Fe1 C4 C5 37.92(12) . . . . ?
C3 Fe1 C4 C5 118.91(18) . . . . ?
C2 Fe1 C4 C5 81.32(13) . . . . ?
C12 Fe1 C4 C5 169.69(18) . . . . ?
C14 Fe1 C4 C3 124.68(13) . . . . ?
C5 Fe1 C4 C3 -118.91(18) . . . . ?
C17 Fe1 C4 C3 166.87(12) . . . . ?
C11 Fe1 C4 C3 -163.0(2) . . . . ?
C13 Fe1 C4 C3 82.20(14) . . . . ?
C1 Fe1 C4 C3 -80.99(14) . . . . ?
C2 Fe1 C4 C3 -37.59(13) . . . . ?
C12 Fe1 C4 C3 50.8(2) . . . . ?
C2 C1 C5 C4 0.4(2) . . . . ?
Fe1 C1 C5 C4 59.67(14) . . . . ?
C2 C1 C5 Fe1 -59.30(14) . . . . ?
C3 C4 C5 C1 -0.1(2) . . . . ?
Fe1 C4 C5 C1 -60.21(14) . . . . ?
C3 C4 C5 Fe1 60.06(14) . . . . ?
C14 Fe1 C5 C1 -160.60(12) . . . . ?
C4 Fe1 C5 C1 118.59(18) . . . . ?
C17 Fe1 C5 C1 -117.95(13) . . . . ?
C11 Fe1 C5 C1 -77.23(15) . . . . ?
C13 Fe1 C5 C1 167.27(18) . . . . ?
C3 Fe1 C5 C1 80.69(14) . . . . ?
C2 Fe1 C5 C1 37.01(13) . . . . ?
C12 Fe1 C5 C1 -48.1(3) . . . . ?
C14 Fe1 C5 C4 80.81(13) . . . . ?
C17 Fe1 C5 C4 123.46(12) . . . . ?
C11 Fe1 C5 C4 164.18(11) . . . . ?
C13 Fe1 C5 C4 48.7(2) . . . . ?
C1 Fe1 C5 C4 -118.59(18) . . . . ?
C3 Fe1 C5 C4 -37.90(12) . . . . ?
C2 Fe1 C5 C4 -81.59(13) . . . . ?
C12 Fe1 C5 C4 -166.7(2) . . . . ?
C14 Fe1 C11 C12 -81.45(12) . . . . ?
C4 Fe1 C11 C12 -160.0(2) . . . . ?
C5 Fe1 C11 C12 166.54(12) . . . . ?
C17 Fe1 C11 C12 -120.33(16) . . . . ?
C13 Fe1 C11 C12 -37.03(11) . . . . ?
C1 Fe1 C11 C12 124.74(12) . . . . ?
C3 Fe1 C11 C12 48.9(3) . . . . ?
C2 Fe1 C11 C12 82.76(14) . . . . ?
C14 Fe1 C11 C17 38.88(11) . . . . ?
C4 Fe1 C11 C17 -39.7(3) . . . . ?
C5 Fe1 C11 C17 -73.13(14) . . . . ?
C13 Fe1 C11 C17 83.30(12) . . . . ?
C1 Fe1 C11 C17 -114.93(12) . . . . ?
C3 Fe1 C11 C17 169.26(19) . . . . ?
C2 Fe1 C11 C17 -156.91(12) . . . . ?
C12 Fe1 C11 C17 120.33(16) . . . . ?
C17 C11 C12 C13 0.0(2) . . . . ?
Fe1 C11 C12 C13 58.54(14) . . . . ?
C17 C11 C12 Fe1 -58.53(13) . . . . ?
C14 Fe1 C12 C13 -38.14(11) . . . . ?
C4 Fe1 C12 C13 43.7(2) . . . . ?
C5 Fe1 C12 C13 -158.4(2) . . . . ?
C17 Fe1 C12 C13 -82.83(12) . . . . ?
C11 Fe1 C12 C13 -120.21(16) . . . . ?
C1 Fe1 C12 C13 164.89(12) . . . . ?
C3 Fe1 C12 C13 80.33(13) . . . . ?
C2 Fe1 C12 C13 123.23(12) . . . . ?
C14 Fe1 C12 C11 82.07(12) . . . . ?
C4 Fe1 C12 C11 163.93(18) . . . . ?
C5 Fe1 C12 C11 -38.2(3) . . . . ?
C17 Fe1 C12 C11 37.38(11) . . . . ?
C13 Fe1 C12 C11 120.21(16) . . . . ?
C1 Fe1 C12 C11 -74.90(14) . . . . ?
C3 Fe1 C12 C11 -159.46(11) . . . . ?
C2 Fe1 C12 C11 -116.56(12) . . . . ?
C11 C12 C13 C14 -0.1(2) . . . . ?
Fe1 C12 C13 C14 58.40(13) . . . . ?
C11 C12 C13 Fe1 -58.48(14) . . . . ?
C14 Fe1 C13 C12 119.22(16) . . . . ?
C4 Fe1 C13 C12 -161.27(11) . . . . ?
C5 Fe1 C13 C12 163.86(18) . . . . ?
C17 Fe1 C13 C12 81.25(12) . . . . ?
C11 Fe1 C13 C12 37.15(11) . . . . ?
C1 Fe1 C13 C12 -44.6(3) . . . . ?
C3 Fe1 C13 C12 -118.37(12) . . . . ?
C2 Fe1 C13 C12 -77.08(14) . . . . ?
C4 Fe1 C13 C14 79.51(13) . . . . ?
C5 Fe1 C13 C14 44.6(2) . . . . ?
C17 Fe1 C13 C14 -37.97(11) . . . . ?
C11 Fe1 C13 C14 -82.07(12) . . . . ?
C1 Fe1 C13 C14 -163.8(3) . . . . ?
C3 Fe1 C13 C14 122.41(12) . . . . ?
C2 Fe1 C13 C14 163.70(12) . . . . ?
C12 Fe1 C13 C14 -119.22(16) . . . . ?
C12 C13 C14 C15 178.63(17) . . . . ?
Fe1 C13 C14 C15 -121.93(19) . . . . ?
C12 C13 C14 C17 0.1(2) . . . . ?
Fe1 C13 C14 C17 59.56(13) . . . . ?
C12 C13 C14 Fe1 -59.43(13) . . . . ?
C4 Fe1 C14 C15 -0.42(19) . . . . ?
C5 Fe1 C14 C15 -42.7(2) . . . . ?
C17 Fe1 C14 C15 -122.6(2) . . . . ?
C11 Fe1 C14 C15 -161.09(19) . . . . ?
C13 Fe1 C14 C15 117.8(2) . . . . ?
C1 Fe1 C14 C15 -73.7(3) . . . . ?
C3 Fe1 C14 C15 40.4(2) . . . . ?
C2 Fe1 C14 C15 69.0(3) . . . . ?
C12 Fe1 C14 C15 155.24(19) . . . . ?
C4 Fe1 C14 C13 -118.24(12) . . . . ?
C5 Fe1 C14 C13 -160.57(12) . . . . ?
C17 Fe1 C14 C13 119.54(16) . . . . ?
C11 Fe1 C14 C13 81.08(12) . . . . ?
C1 Fe1 C14 C13 168.51(18) . . . . ?
C3 Fe1 C14 C13 -77.45(14) . . . . ?
C2 Fe1 C14 C13 -48.8(3) . . . . ?
C12 Fe1 C14 C13 37.42(12) . . . . ?
C4 Fe1 C14 C17 122.22(11) . . . . ?
C5 Fe1 C14 C17 79.90(13) . . . . ?
C11 Fe1 C14 C17 -38.45(11) . . . . ?
C13 Fe1 C14 C17 -119.54(16) . . . . ?
C1 Fe1 C14 C17 49.0(2) . . . . ?
C3 Fe1 C14 C17 163.01(11) . . . . ?
C2 Fe1 C14 C17 -168.4(2) . . . . ?
C12 Fe1 C14 C17 -82.12(12) . . . . ?
C12 C11 C17 C14 0.1(2) . . . . ?
Fe1 C11 C17 C14 -58.99(12) . . . . ?
C12 C11 C17 C18 179.95(18) . . . . ?
Fe1 C11 C17 C18 120.90(19) . . . . ?
C12 C11 C17 Fe1 59.05(13) . . . . ?
C15 C14 C17 C11 -178.54(18) . . . . ?
C13 C14 C17 C11 -0.1(2) . . . . ?
Fe1 C14 C17 C11 59.70(12) . . . . ?
C15 C14 C17 C18 1.6(3) . . . . ?
C13 C14 C17 C18 180.00(18) . . . . ?
Fe1 C14 C17 C18 -120.19(19) . . . . ?
C15 C14 C17 Fe1 121.8(2) . . . . ?
C13 C14 C17 Fe1 -59.81(13) . . . . ?
C14 Fe1 C17 C11 -117.98(16) . . . . ?
C4 Fe1 C17 C11 165.66(12) . . . . ?
C5 Fe1 C17 C11 124.83(12) . . . . ?
C13 Fe1 C17 C11 -80.27(12) . . . . ?
C1 Fe1 C17 C11 83.43(14) . . . . ?
C3 Fe1 C17 C11 -166.7(2) . . . . ?
C2 Fe1 C17 C11 53.6(2) . . . . ?
C12 Fe1 C17 C11 -36.94(12) . . . . ?
C4 Fe1 C17 C14 -76.36(13) . . . . ?
C5 Fe1 C17 C14 -117.18(12) . . . . ?
C11 Fe1 C17 C14 117.98(16) . . . . ?
C13 Fe1 C17 C14 37.71(11) . . . . ?
C1 Fe1 C17 C14 -158.59(11) . . . . ?
C3 Fe1 C17 C14 -48.7(3) . . . . ?
C2 Fe1 C17 C14 171.56(18) . . . . ?
C12 Fe1 C17 C14 81.04(12) . . . . ?
C14 Fe1 C17 C18 121.4(2) . . . . ?
C4 Fe1 C17 C18 45.1(2) . . . . ?
C5 Fe1 C17 C18 4.23(19) . . . . ?
C11 Fe1 C17 C18 -120.6(2) . . . . ?
C13 Fe1 C17 C18 159.12(18) . . . . ?
C1 Fe1 C17 C18 -37.2(2) . . . . ?
C3 Fe1 C17 C18 72.7(3) . . . . ?
C2 Fe1 C17 C18 -67.0(3) . . . . ?
C12 Fe1 C17 C18 -157.54(19) . . . . ?
C11 C17 C18 N19 -169.67(19) . . . . ?
C14 C17 C18 N19 10.2(3) . . . . ?
Fe1 C17 C18 N19 -79.4(2) . . . . ?
C11 C17 C18 C23 11.3(3) . . . . ?
C14 C17 C18 C23 -168.79(19) . . . . ?
Fe1 C17 C18 C23 101.6(2) . . . . ?
C23 C18 N19 C20 0.0(3) . . . . ?
C17 C18 N19 C20 -179.0(2) . . . . ?
C18 N19 C20 C21 0.7(4) . . . . ?
N19 C20 C21 C22 -1.1(4) . . . . ?
C20 C21 C22 C23 0.7(3) . . . . ?
C21 C22 C23 C18 -0.1(3) . . . . ?
N19 C18 C23 C22 -0.3(3) . . . . ?
C17 C18 C23 C22 178.64(19) . . . . ?
C44 Fe2 C31 C35 45.7(3) . . . . ?
C33 Fe2 C31 C35 -81.43(14) . . . . ?
C43 Fe2 C31 C35 -157.0(2) . . . . ?
C47 Fe2 C31 C35 82.06(14) . . . . ?
C32 Fe2 C31 C35 -119.08(19) . . . . ?
C34 Fe2 C31 C35 -37.58(13) . . . . ?
C41 Fe2 C31 C35 125.31(13) . . . . ?
C42 Fe2 C31 C35 166.92(12) . . . . ?
C44 Fe2 C31 C32 164.73(18) . . . . ?
C33 Fe2 C31 C32 37.65(13) . . . . ?
C43 Fe2 C31 C32 -38.0(3) . . . . ?
C47 Fe2 C31 C32 -158.87(12) . . . . ?
C34 Fe2 C31 C32 81.49(14) . . . . ?
C35 Fe2 C31 C32 119.08(19) . . . . ?
C41 Fe2 C31 C32 -115.62(13) . . . . ?
C42 Fe2 C31 C32 -74.00(15) . . . . ?
C35 C31 C32 C33 0.1(2) . . . . ?
Fe2 C31 C32 C33 -59.08(15) . . . . ?
C35 C31 C32 Fe2 59.21(14) . . . . ?
C44 Fe2 C32 C33 -39.8(3) . . . . ?
C43 Fe2 C32 C33 -73.86(16) . . . . ?
C47 Fe2 C32 C33 166.94(18) . . . . ?
C34 Fe2 C32 C33 37.99(13) . . . . ?
C35 Fe2 C32 C33 81.72(14) . . . . ?
C41 Fe2 C32 C33 -157.70(13) . . . . ?
C31 Fe2 C32 C33 119.41(19) . . . . ?
C42 Fe2 C32 C33 -115.23(14) . . . . ?
C44 Fe2 C32 C31 -159.2(2) . . . . ?
C33 Fe2 C32 C31 -119.41(19) . . . . ?
C43 Fe2 C32 C31 166.73(12) . . . . ?
C47 Fe2 C32 C31 47.5(2) . . . . ?
C34 Fe2 C32 C31 -81.42(14) . . . . ?
C35 Fe2 C32 C31 -37.69(13) . . . . ?
C41 Fe2 C32 C31 82.89(14) . . . . ?
C42 Fe2 C32 C31 125.35(13) . . . . ?
C31 C32 C33 C34 -0.5(2) . . . . ?
Fe2 C32 C33 C34 -60.15(14) . . . . ?
C31 C32 C33 Fe2 59.61(15) . . . . ?
C44 Fe2 C33 C34 -75.26(15) . . . . ?
C43 Fe2 C33 C34 -116.97(13) . . . . ?
C47 Fe2 C33 C34 -42.6(3) . . . . ?
C32 Fe2 C33 C34 118.58(19) . . . . ?
C35 Fe2 C33 C34 37.42(13) . . . . ?
C41 Fe2 C33 C34 168.55(17) . . . . ?
C31 Fe2 C33 C34 81.11(14) . . . . ?
C42 Fe2 C33 C34 -158.74(13) . . . . ?
C44 Fe2 C33 C32 166.16(12) . . . . ?
C43 Fe2 C33 C32 124.45(13) . . . . ?
C47 Fe2 C33 C32 -161.1(3) . . . . ?
C34 Fe2 C33 C32 -118.58(19) . . . . ?
C35 Fe2 C33 C32 -81.16(14) . . . . ?
C41 Fe2 C33 C32 50.0(3) . . . . ?
C31 Fe2 C33 C32 -37.47(13) . . . . ?
C42 Fe2 C33 C32 82.68(15) . . . . ?
C32 C33 C34 C35 0.7(2) . . . . ?
Fe2 C33 C34 C35 -59.37(14) . . . . ?
C32 C33 C34 Fe2 60.11(14) . . . . ?
C44 Fe2 C34 C35 -116.93(12) . . . . ?
C33 Fe2 C34 C35 119.49(18) . . . . ?
C43 Fe2 C34 C35 -160.34(12) . . . . ?
C47 Fe2 C34 C35 -74.74(14) . . . . ?
C32 Fe2 C34 C35 81.40(14) . . . . ?
C41 Fe2 C34 C35 -43.1(3) . . . . ?
C31 Fe2 C34 C35 37.62(12) . . . . ?
C42 Fe2 C34 C35 166.50(17) . . . . ?
C44 Fe2 C34 C33 123.58(13) . . . . ?
C43 Fe2 C34 C33 80.17(15) . . . . ?
C47 Fe2 C34 C33 165.77(12) . . . . ?
C32 Fe2 C34 C33 -38.09(14) . . . . ?
C35 Fe2 C34 C33 -119.49(18) . . . . ?
C41 Fe2 C34 C33 -162.5(3) . . . . ?
C31 Fe2 C34 C33 -81.87(14) . . . . ?
C42 Fe2 C34 C33 47.0(2) . . . . ?
C33 C34 C35 C31 -0.7(2) . . . . ?
Fe2 C34 C35 C31 -59.68(14) . . . . ?
C33 C34 C35 Fe2 59.01(14) . . . . ?
C32 C31 C35 C34 0.3(2) . . . . ?
Fe2 C31 C35 C34 59.45(14) . . . . ?
C32 C31 C35 Fe2 -59.12(14) . . . . ?
C44 Fe2 C35 C34 80.80(14) . . . . ?
C33 Fe2 C35 C34 -37.55(13) . . . . ?
C43 Fe2 C35 C34 44.1(2) . . . . ?
C47 Fe2 C35 C34 124.69(12) . . . . ?
C32 Fe2 C35 C34 -81.53(14) . . . . ?
C41 Fe2 C35 C34 166.08(12) . . . . ?
C31 Fe2 C35 C34 -119.24(18) . . . . ?
C42 Fe2 C35 C34 -159.3(3) . . . . ?
C44 Fe2 C35 C31 -159.96(12) . . . . ?
C33 Fe2 C35 C31 81.69(14) . . . . ?
C43 Fe2 C35 C31 163.39(17) . . . . ?
C47 Fe2 C35 C31 -116.07(13) . . . . ?
C32 Fe2 C35 C31 37.71(13) . . . . ?
C34 Fe2 C35 C31 119.24(18) . . . . ?
C41 Fe2 C35 C31 -74.68(15) . . . . ?
C42 Fe2 C35 C31 -40.0(3) . . . . ?
C44 Fe2 C41 C42 -81.48(12) . . . . ?
C33 Fe2 C41 C42 46.2(2) . . . . ?
C43 Fe2 C41 C42 -36.85(11) . . . . ?
C47 Fe2 C41 C42 -120.31(16) . . . . ?
C32 Fe2 C41 C42 81.60(14) . . . . ?
C34 Fe2 C41 C42 -160.9(3) . . . . ?
C35 Fe2 C41 C42 165.61(12) . . . . ?
C31 Fe2 C41 C42 124.35(12) . . . . ?
C44 Fe2 C41 C47 38.83(11) . . . . ?
C33 Fe2 C41 C47 166.54(18) . . . . ?
C43 Fe2 C41 C47 83.46(12) . . . . ?
C32 Fe2 C41 C47 -158.09(12) . . . . ?
C34 Fe2 C41 C47 -40.6(3) . . . . ?
C35 Fe2 C41 C47 -74.08(14) . . . . ?
C31 Fe2 C41 C47 -115.34(12) . . . . ?
C42 Fe2 C41 C47 120.31(16) . . . . ?
C47 C41 C42 C43 -0.3(2) . . . . ?
Fe2 C41 C42 C43 58.13(14) . . . . ?
C47 C41 C42 Fe2 -58.47(13) . . . . ?
C44 Fe2 C42 C43 -38.46(11) . . . . ?
C33 Fe2 C42 C43 80.23(14) . . . . ?
C47 Fe2 C42 C43 -83.30(12) . . . . ?
C32 Fe2 C42 C43 122.93(12) . . . . ?
C34 Fe2 C42 C43 47.1(2) . . . . ?
C35 Fe2 C42 C43 -165.1(3) . . . . ?
C41 Fe2 C42 C43 -120.56(16) . . . . ?
C31 Fe2 C42 C43 163.82(12) . . . . ?
C44 Fe2 C42 C41 82.10(12) . . . . ?
C33 Fe2 C42 C41 -159.21(12) . . . . ?
C43 Fe2 C42 C41 120.56(16) . . . . ?
C47 Fe2 C42 C41 37.26(11) . . . . ?
C32 Fe2 C42 C41 -116.51(13) . . . . ?
C34 Fe2 C42 C41 167.62(17) . . . . ?
C35 Fe2 C42 C41 -44.5(3) . . . . ?
C31 Fe2 C42 C41 -75.62(14) . . . . ?
C41 C42 C43 C44 0.4(2) . . . . ?
Fe2 C42 C43 C44 58.83(13) . . . . ?
C41 C42 C43 Fe2 -58.39(14) . . . . ?
C44 Fe2 C43 C42 118.92(16) . . . . ?
C33 Fe2 C43 C42 -116.83(12) . . . . ?
C47 Fe2 C43 C42 80.78(12) . . . . ?
C32 Fe2 C43 C42 -76.12(14) . . . . ?
C34 Fe2 C43 C42 -158.70(12) . . . . ?
C35 Fe2 C43 C42 169.97(18) . . . . ?
C41 Fe2 C43 C42 36.95(11) . . . . ?
C31 Fe2 C43 C42 -47.1(3) . . . . ?
C33 Fe2 C43 C44 124.25(12) . . . . ?
C47 Fe2 C43 C44 -38.14(11) . . . . ?
C32 Fe2 C43 C44 164.95(12) . . . . ?
C34 Fe2 C43 C44 82.38(13) . . . . ?
C35 Fe2 C43 C44 51.0(2) . . . . ?
C41 Fe2 C43 C44 -81.97(12) . . . . ?
C31 Fe2 C43 C44 -166.1(2) . . . . ?
C42 Fe2 C43 C44 -118.92(16) . . . . ?
C42 C43 C44 C45 -179.67(17) . . . . ?
Fe2 C43 C44 C45 -119.74(18) . . . . ?
C42 C43 C44 C47 -0.4(2) . . . . ?
Fe2 C43 C44 C47 59.57(13) . . . . ?
C42 C43 C44 Fe2 -59.93(14) . . . . ?
C33 Fe2 C44 C45 41.2(2) . . . . ?
C43 Fe2 C44 C45 115.7(2) . . . . ?
C47 Fe2 C44 C45 -125.0(2) . . . . ?
C32 Fe2 C44 C45 71.6(3) . . . . ?
C34 Fe2 C44 C45 0.00(18) . . . . ?
C35 Fe2 C44 C45 -42.05(19) . . . . ?
C41 Fe2 C44 C45 -163.08(18) . . . . ?
C31 Fe2 C44 C45 -74.6(3) . . . . ?
C42 Fe2 C44 C45 153.28(18) . . . . ?
C33 Fe2 C44 C43 -74.58(14) . . . . ?
C47 Fe2 C44 C43 119.28(16) . . . . ?
C32 Fe2 C44 C43 -44.1(3) . . . . ?
C34 Fe2 C44 C43 -115.75(12) . . . . ?
C35 Fe2 C44 C43 -157.80(12) . . . . ?
C41 Fe2 C44 C43 81.17(12) . . . . ?
C31 Fe2 C44 C43 169.68(18) . . . . ?
C42 Fe2 C44 C43 37.53(11) . . . . ?
C33 Fe2 C44 C47 166.13(12) . . . . ?
C43 Fe2 C44 C47 -119.28(16) . . . . ?
C32 Fe2 C44 C47 -163.4(2) . . . . ?
C34 Fe2 C44 C47 124.97(12) . . . . ?
C35 Fe2 C44 C47 82.92(13) . . . . ?
C41 Fe2 C44 C47 -38.11(11) . . . . ?
C31 Fe2 C44 C47 50.4(2) . . . . ?
C42 Fe2 C44 C47 -81.75(12) . . . . ?
C42 C41 C47 C44 0.1(2) . . . . ?
Fe2 C41 C47 C44 -58.76(12) . . . . ?
C42 C41 C47 C48 -178.78(17) . . . . ?
Fe2 C41 C47 C48 122.34(19) . . . . ?
C42 C41 C47 Fe2 58.87(14) . . . . ?
C45 C44 C47 C41 179.39(19) . . . . ?
C43 C44 C47 C41 0.2(2) . . . . ?
Fe2 C44 C47 C41 59.68(13) . . . . ?
C45 C44 C47 C48 -1.7(3) . . . . ?
C43 C44 C47 C48 179.04(17) . . . . ?
Fe2 C44 C47 C48 -121.43(19) . . . . ?
C45 C44 C47 Fe2 119.7(2) . . . . ?
C43 C44 C47 Fe2 -59.53(12) . . . . ?
C44 Fe2 C47 C41 -118.31(16) . . . . ?
C33 Fe2 C47 C41 -160.3(3) . . . . ?
C43 Fe2 C47 C41 -80.33(12) . . . . ?
C32 Fe2 C47 C41 49.7(2) . . . . ?
C34 Fe2 C47 C41 166.88(12) . . . . ?
C35 Fe2 C47 C41 125.80(12) . . . . ?
C31 Fe2 C47 C41 83.35(13) . . . . ?
C42 Fe2 C47 C41 -37.00(11) . . . . ?
C33 Fe2 C47 C44 -42.0(3) . . . . ?
C43 Fe2 C47 C44 37.98(11) . . . . ?
C32 Fe2 C47 C44 167.98(18) . . . . ?
C34 Fe2 C47 C44 -74.81(14) . . . . ?
C35 Fe2 C47 C44 -115.88(12) . . . . ?
C41 Fe2 C47 C44 118.31(16) . . . . ?
C31 Fe2 C47 C44 -158.34(11) . . . . ?
C42 Fe2 C47 C44 81.32(12) . . . . ?
C44 Fe2 C47 C48 120.9(2) . . . . ?
C33 Fe2 C47 C48 78.9(3) . . . . ?
C43 Fe2 C47 C48 158.84(19) . . . . ?
C32 Fe2 C47 C48 -71.2(3) . . . . ?
C34 Fe2 C47 C48 46.1(2) . . . . ?
C35 Fe2 C47 C48 4.98(19) . . . . ?
C41 Fe2 C47 C48 -120.8(2) . . . . ?
C31 Fe2 C47 C48 -37.5(2) . . . . ?
C42 Fe2 C47 C48 -157.82(19) . . . . ?
C41 C47 C48 N49 174.88(18) . . . . ?
C44 C47 C48 N49 -3.8(3) . . . . ?
Fe2 C47 C48 N49 -93.7(2) . . . . ?
C41 C47 C48 C53 -3.4(3) . . . . ?
C44 C47 C48 C53 177.91(18) . . . . ?
Fe2 C47 C48 C53 88.0(2) . . . . ?
C53 C48 N49 C50 -0.2(3) . . . . ?
C47 C48 N49 C50 -178.50(19) . . . . ?
C48 N49 C50 C51 0.2(4) . . . . ?
N49 C50 C51 C52 -0.4(4) . . . . ?
C50 C51 C52 C53 0.5(3) . . . . ?
C51 C52 C53 C48 -0.5(3) . . . . ?
N49 C48 C53 C52 0.4(3) . . . . ?
C47 C48 C53 C52 178.54(19) . . . . ?
